data_7720276
loop_
_publ_author_name
'Mortensen, Sabina Svava'
'S&#xf8;rensen, Thomas Just'

_publ_section_title
;
 Eu<sup>3+</sup> doped Y<sup>3+</sup> dipicolinate crystals: differences
 in the luminescence spectra and concentration quenching of
 Eu<sup>3+</sup> luminescence.
;
_journal_issue 12
_journal_name_full 'Dalton transactions (Cambridge, England : 2003)'
_journal_page_first 4988
_journal_page_last 4996
_journal_paper_doi 10.1039/d5dt02952j
_journal_volume 55
_journal_year 2026
_chemical_formula_moiety 'C42 H30 Eu0.419 N6 Na2 O30 Y1.581, 6(H2 O), 4(C H6 N3)'
_chemical_formula_sum 'C46 H66 Eu0.42 N18 Na2 O36 Y1.58'
_chemical_formula_weight 1697.45
_space_group_crystal_system triclinic
_space_group_IT_number 2
_space_group_name_Hall '-P 1'
_space_group_name_H-M_alt 'P -1'
_atom_sites_solution_hydrogens mixed
_atom_sites_solution_primary dual
_audit_creation_date 2026-01-05
_audit_creation_method
;
Olex2 1.5
(compiled 2025.07.13 svn.rb7424aed for OlexSys, GUI svn.r7314)
;
_audit_update_record
;
2026-01-07 deposited with the CCDC.	2026-02-20 downloaded from the CCDC.
;
_cell_angle_alpha 89.673(2)
_cell_angle_beta 75.030(2)
_cell_angle_gamma 77.725(2)
_cell_formula_units_Z 1
_cell_length_a 11.7329(6)
_cell_length_b 11.8952(6)
_cell_length_c 12.3584(7)
_cell_measurement_reflns_used 9558
_cell_measurement_temperature 100.00
_cell_measurement_theta_max 36.291
_cell_measurement_theta_min 2.512
_cell_volume 1625.96(15)
_computing_cell_refinement 'SAINT V8.40B (?, 2016)'
_computing_data_collection 'Bruker APEX 5'
_computing_data_reduction 'SAINT V8.40B (?, 2016)'
_computing_molecular_graphics 'Olex2 1.5 (Dolomanov et al., 2009)'
_computing_publication_material 'Olex2 1.5 (Dolomanov et al., 2009)'
_computing_structure_refinement 'SHELXL 2019/3 (Sheldrick, 2015)'
_computing_structure_solution 'SHELXT 2018/2 (Sheldrick, 2018)'
_diffrn_ambient_temperature 100.00
_diffrn_measured_fraction_theta_full 0.989
_diffrn_measured_fraction_theta_max 0.992
_diffrn_measurement_device_type 'Bruker D8 Venture'
_diffrn_radiation_type MoK\a
_diffrn_radiation_wavelength 0.71073
_diffrn_reflns_av_R_equivalents 0.0906
_diffrn_reflns_av_unetI/netI 0.0527
_diffrn_reflns_Laue_measured_fraction_full 0.989
_diffrn_reflns_Laue_measured_fraction_max 0.992
_diffrn_reflns_limit_h_max 19
_diffrn_reflns_limit_h_min -19
_diffrn_reflns_limit_k_max 19
_diffrn_reflns_limit_k_min -19
_diffrn_reflns_limit_l_max 20
_diffrn_reflns_limit_l_min -20
_diffrn_reflns_number 181418
_diffrn_reflns_point_group_measured_fraction_full 0.989
_diffrn_reflns_point_group_measured_fraction_max 0.992
_diffrn_reflns_theta_full 25.242
_diffrn_reflns_theta_max 36.442
_diffrn_reflns_theta_min 2.972
_diffrn_source_current 1.0
_diffrn_source_power 0.05
_diffrn_source_voltage 50.0
_exptl_absorpt_coefficient_mu 1.930
_exptl_absorpt_correction_T_max 0.7471
_exptl_absorpt_correction_T_min 0.5427
_exptl_absorpt_correction_type multi-scan
_exptl_absorpt_process_details
;
SADABS-2016/2 (Bruker,2016/2) was used for absorption correction.
wR2(int) was 0.1333 before and 0.0947 after correction.
The Ratio of minimum to maximum transmission is 0.7264.
The \l/2 correction factor is Not present.
;
_exptl_crystal_colour 'clear whiteish colourless'
_exptl_crystal_colour_lustre clear
_exptl_crystal_colour_modifier whiteish
_exptl_crystal_colour_primary colourless
_exptl_crystal_density_diffrn 1.734
_exptl_crystal_description 'rect. Prism'
_exptl_crystal_F_000 866
_exptl_crystal_preparation Luminescent
_exptl_crystal_size_max 0.625
_exptl_crystal_size_mid 0.526
_exptl_crystal_size_min 0.252
_refine_diff_density_max 1.633
_refine_diff_density_min -2.363
_refine_diff_density_rms 0.132
_refine_ls_extinction_method none
_refine_ls_goodness_of_fit_ref 1.092
_refine_ls_hydrogen_treatment mixed
_refine_ls_matrix_type full
_refine_ls_number_parameters 486
_refine_ls_number_reflns 15769
_refine_ls_number_restraints 0
_refine_ls_restrained_S_all 1.092
_refine_ls_R_factor_all 0.0616
_refine_ls_R_factor_gt 0.0439
_refine_ls_shift/su_max 0.001
_refine_ls_shift/su_mean 0.000
_refine_ls_structure_factor_coef Fsqd
_refine_ls_weighting_details 'w=1/[\s^2^(Fo^2^)+2.8894P] where P=(Fo^2^+2Fc^2^)/3'
_refine_ls_weighting_scheme calc
_refine_ls_wR_factor_gt 0.0785
_refine_ls_wR_factor_ref 0.0864
_reflns_Friedel_coverage 0.000
_reflns_number_gt 13591
_reflns_number_total 15769
_reflns_threshold_expression 'I > 2\s(I)'
_cod_data_source_file d5dt02952j2.cif
_cod_data_source_block mo_d8v6177_0m
_cod_depositor_comments 'Adding full bibliography for 7720268--7720277.cif.'
_cod_database_code 7720276
_shelx_shelxl_version_number 2019/3
_shelx_space_group_comment
;
The symmetry employed for this shelxl refinement is uniquely defined
by the following loop, which should always be used as a source of
symmetry information in preference to the above space-group names.
They are only intended as comments.
;
_shelx_estimated_absorpt_t_max 0.642
_shelx_estimated_absorpt_t_min 0.378
_olex2_refinement_description
;
1. Fixed Uiso
 At 1.2 times of:
  All C(H) groups, All N(H,H) groups
 At 1.5 times of:
  All O(H) groups, All O(H,H) groups
2. Shared sites
{Eu1, Y1}
3. Uiso/Uaniso restraints and constraints
Uanis(Eu1) = Uanis(Y1)
4. Others
 Sof(Y1)=1-FVAR(1)
 Sof(Eu1)=FVAR(1)
5.a Free rotating group:
 O16(H16A,H16B), O13(H13A,H13B), O15(H15A,H15B)
5.b Rotating group:
 O18(H18A), O19(H19A,H19B), O17(H17A,H17B)
5.c Aromatic/amide H refined with riding coordinates:
 C11(H11), C12(H12), C18(H18), C17(H17), C10(H10), C19(H19), C3(H3), C4(H4),
 C5(H5)
5.d X=CH2 refined with riding coordinates:
 N9(H9A,H9B), N4(H4A,H4B), N6(H6A,H6B), N8(H8A,H8B), N7(H7A,H7B), N5(H5A,H5B)
;
_olex2_submission_special_instructions 'No special instructions were received'

loop_
_space_group_symop_operation_xyz
'x, y, z'
'-x, -y, -z'

loop_
_atom_site_label
_atom_site_type_symbol
_atom_site_fract_x
_atom_site_fract_y
_atom_site_fract_z
_atom_site_U_iso_or_equiv
_atom_site_adp_type
_atom_site_occupancy
_atom_site_site_symmetry_order
_atom_site_calc_flag
_atom_site_refinement_flags_posn
_atom_site_refinement_flags_adp
_atom_site_refinement_flags_occupancy
_atom_site_disorder_assembly
_atom_site_disorder_group
Eu1 Eu 0.69871(2) 0.71199(2) 0.26184(2) 0.00611(3) Uani 0.2096(18) 1 d . . P A 1
Na1 Na 1.11390(6) 0.37743(6) 0.45637(6) 0.01251(13) Uani 1 1 d . . . . .
O5 O 0.51663(10) 0.81540(10) 0.22475(10) 0.01110(19) Uani 1 1 d . . . . .
O11 O 0.92855(11) 0.44864(10) 0.42056(10) 0.0128(2) Uani 1 1 d . . . . .
O6 O 0.40871(11) 0.96081(11) 0.15354(11) 0.0149(2) Uani 1 1 d . . . . .
O12 O 0.79385(10) 0.59821(10) 0.38614(9) 0.01034(19) Uani 1 1 d . . . . .
O7 O 0.89586(10) 0.75484(10) 0.21401(9) 0.01006(19) Uani 1 1 d . . . . .
O10 O 0.72922(10) 0.67681(10) 0.05842(9) 0.01061(19) Uani 1 1 d . . . . .
O3 O 0.68342(11) 0.85462(10) 0.40345(10) 0.0125(2) Uani 1 1 d . . . . .
O16 O 0.25311(11) 0.79586(11) 0.20585(11) 0.0166(2) Uani 1 1 d G . . . .
H16A H 0.288110 0.853086 0.185936 0.025 Uiso 1 1 d G U . . .
H16B H 0.182659 0.817156 0.192326 0.025 Uiso 1 1 d G U . . .
O1 O 0.58486(10) 0.56552(10) 0.26156(10) 0.01103(19) Uani 1 1 d . . . . .
O4 O 0.60273(12) 0.93581(11) 0.57735(11) 0.0158(2) Uani 1 1 d . . . . .
O18 O 0.98748(11) 0.29200(11) 0.60681(11) 0.0145(2) Uani 1 1 d . . . . .
H18A H 0.934106 0.367031 0.621575 0.022 Uiso 1 1 d R U . . .
O13 O 0.26958(12) 1.16215(11) 0.11457(11) 0.0177(2) Uani 1 1 d G . . . .
H13A H 0.331711 1.104550 0.103537 0.026 Uiso 1 1 d G U . . .
H13B H 0.284316 1.201616 0.055016 0.026 Uiso 1 1 d G U . . .
O9 O 0.79037(11) 0.55488(11) -0.09293(10) 0.0148(2) Uani 1 1 d . . . . .
O8 O 1.02377(11) 0.86778(11) 0.14256(11) 0.0143(2) Uani 1 1 d . . . . .
O19 O 1.18571(11) 0.50724(11) 0.31932(10) 0.0158(2) Uani 1 1 d . . . . .
H19A H 1.258572 0.511491 0.320331 0.024 Uiso 1 1 d R U . . .
H19B H 1.193890 0.478496 0.252444 0.024 Uiso 1 1 d R U . . .
O2 O 0.41814(11) 0.49876(11) 0.33355(11) 0.0162(2) Uani 1 1 d . . . . .
O15 O 1.06323(13) 1.07198(12) 0.21166(12) 0.0211(3) Uani 1 1 d G . . . .
H15A H 1.129001 1.094830 0.179600 0.032 Uiso 1 1 d G U . . .
H15B H 1.061170 1.009794 0.176187 0.032 Uiso 1 1 d G U . . .
O17 O 1.20697(15) 0.21267(13) 0.34564(12) 0.0259(3) Uani 1 1 d . . . . .
H17A H 1.237166 0.230482 0.276937 0.039 Uiso 1 1 d R U . . .
H17B H 1.269991 0.177272 0.367384 0.039 Uiso 1 1 d R U . . .
N9 N 0.52754(14) 0.32962(13) -0.04874(13) 0.0170(3) Uani 1 1 d . . . . .
H9A H 0.463876 0.306097 -0.056891 0.020 Uiso 1 1 calc R U . . .
H9B H 0.589517 0.328615 -0.107087 0.020 Uiso 1 1 calc R U . . .
N3 N 0.83979(11) 0.52806(11) 0.17549(10) 0.0081(2) Uani 1 1 d . . . . .
N4 N 0.94178(14) 0.13525(14) 0.45829(13) 0.0177(3) Uani 1 1 d . . . . .
H4A H 0.943218 0.184047 0.510920 0.021 Uiso 1 1 calc R U . . .
H4B H 0.998639 0.124525 0.394611 0.021 Uiso 1 1 calc R U . . .
N6 N 0.85212(15) 0.00557(14) 0.39333(13) 0.0178(3) Uani 1 1 d . . . . .
H6A H 0.793626 -0.032122 0.402805 0.021 Uiso 1 1 calc R U . . .
H6B H 0.909528 -0.004326 0.330044 0.021 Uiso 1 1 calc R U . . .
N2 N 0.71228(12) 0.89555(11) 0.16749(11) 0.0089(2) Uani 1 1 d . . . . .
N8 N 0.43867(14) 0.36918(15) 0.14056(14) 0.0190(3) Uani 1 1 d . . . . .
H8A H 0.374155 0.346034 0.134227 0.023 Uiso 1 1 calc R U . . .
H8B H 0.442182 0.394031 0.206298 0.023 Uiso 1 1 calc R U . . .
N7 N 0.62910(13) 0.39840(13) 0.06396(13) 0.0152(3) Uani 1 1 d . . . . .
H7A H 0.632361 0.420503 0.130723 0.018 Uiso 1 1 calc R U . . .
H7B H 0.690861 0.397159 0.005354 0.018 Uiso 1 1 calc R U . . .
N1 N 0.53401(12) 0.71570(11) 0.43234(11) 0.0093(2) Uani 1 1 d . . . . .
N5 N 0.76688(14) 0.09201(14) 0.56985(12) 0.0173(3) Uani 1 1 d . . . . .
H5A H 0.766639 0.140388 0.623557 0.021 Uiso 1 1 calc R U . . .
H5B H 0.709409 0.053087 0.579186 0.021 Uiso 1 1 calc R U . . .
C8 C 0.50283(13) 0.91065(13) 0.17816(13) 0.0099(2) Uani 1 1 d . . . . .
C21 C 0.87105(13) 0.50340(13) 0.35858(12) 0.0090(2) Uani 1 1 d . . . . .
C23 C 0.53007(14) 0.36662(13) 0.05155(14) 0.0124(3) Uani 1 1 d . . . . .
C15 C 0.78738(13) 0.58162(13) 0.00490(12) 0.0092(2) Uani 1 1 d . . . . .
C11 C 0.72629(15) 1.10253(14) 0.06931(14) 0.0141(3) Uani 1 1 d . . . . .
H11 H 0.730953 1.173959 0.035597 0.017 Uiso 1 1 calc R U . . .
C13 C 0.81759(13) 0.92887(13) 0.13979(12) 0.0093(2) Uani 1 1 d . . . . .
C1 C 0.48859(14) 0.56307(13) 0.33702(13) 0.0104(2) Uani 1 1 d . . . . .
C14 C 0.92182(13) 0.84453(13) 0.16708(13) 0.0097(2) Uani 1 1 d . . . . .
C7 C 0.60664(14) 0.86822(13) 0.49905(13) 0.0108(2) Uani 1 1 d . . . . .
C12 C 0.82870(15) 1.03273(13) 0.09020(13) 0.0125(3) Uani 1 1 d . . . . .
H12 H 0.904095 1.055285 0.071170 0.015 Uiso 1 1 calc R U . . .
C22 C 0.85375(15) 0.07779(14) 0.47497(14) 0.0136(3) Uani 1 1 d . . . . .
C16 C 0.85340(13) 0.49471(13) 0.06918(12) 0.0088(2) Uani 1 1 d . . . . .
C2 C 0.45923(13) 0.64425(13) 0.43867(13) 0.0101(2) Uani 1 1 d . . . . .
C18 C 0.97245(15) 0.31077(14) 0.09124(14) 0.0134(3) Uani 1 1 d . . . . .
H18 H 1.016920 0.235780 0.062801 0.016 Uiso 1 1 calc R U . . .
C17 C 0.91913(14) 0.38625(13) 0.02292(13) 0.0115(2) Uani 1 1 d . . . . .
H17 H 0.927269 0.364513 -0.053010 0.014 Uiso 1 1 calc R U . . .
C9 C 0.61369(13) 0.96241(13) 0.14723(12) 0.0095(2) Uani 1 1 d . . . . .
C10 C 0.61713(15) 1.06753(13) 0.09785(13) 0.0125(3) Uani 1 1 d . . . . .
H10 H 0.546449 1.114268 0.083995 0.015 Uiso 1 1 calc R U . . .
C20 C 0.89269(13) 0.45600(13) 0.24027(12) 0.0093(2) Uani 1 1 d . . . . .
C6 C 0.51608(14) 0.79197(13) 0.51728(13) 0.0106(2) Uani 1 1 d . . . . .
C19 C 0.96004(14) 0.34612(13) 0.20163(13) 0.0123(3) Uani 1 1 d . . . . .
H19 H 0.996691 0.296399 0.249418 0.015 Uiso 1 1 calc R U . . .
C3 C 0.36253(15) 0.64536(15) 0.53194(14) 0.0147(3) Uani 1 1 d . . . . .
H3 H 0.310247 0.593765 0.534930 0.018 Uiso 1 1 calc R U . . .
C4 C 0.34454(16) 0.72413(16) 0.62067(15) 0.0177(3) Uani 1 1 d . . . . .
H4 H 0.279401 0.726933 0.685646 0.021 Uiso 1 1 calc R U . . .
C5 C 0.42221(15) 0.79864(15) 0.61387(14) 0.0152(3) Uani 1 1 d . . . . .
H5 H 0.411432 0.852852 0.673784 0.018 Uiso 1 1 calc R U . . .
Y1 Y 0.69871(2) 0.71199(2) 0.26184(2) 0.00611(3) Uani 0.7904(18) 1 d . . P A 2
H18B H 1.022(3) 0.278(3) 0.663(3) 0.041(9) Uiso 1 1 d . . . . .

loop_
_atom_site_aniso_label
_atom_site_aniso_U_11
_atom_site_aniso_U_22
_atom_site_aniso_U_33
_atom_site_aniso_U_23
_atom_site_aniso_U_13
_atom_site_aniso_U_12
Eu1 0.00591(5) 0.00633(5) 0.00651(5) 0.00065(3) -0.00220(3) -0.00156(3)
Na1 0.0132(3) 0.0130(3) 0.0117(3) -0.0003(2) -0.0051(2) -0.0013(2)
O5 0.0093(4) 0.0107(5) 0.0145(5) 0.0033(4) -0.0056(4) -0.0018(4)
O11 0.0138(5) 0.0135(5) 0.0125(5) 0.0027(4) -0.0073(4) -0.0014(4)
O6 0.0113(5) 0.0144(5) 0.0206(6) 0.0043(4) -0.0087(4) -0.0011(4)
O12 0.0103(4) 0.0104(5) 0.0099(4) 0.0000(4) -0.0031(4) -0.0009(4)
O7 0.0092(4) 0.0103(4) 0.0114(5) 0.0029(4) -0.0035(4) -0.0026(4)
O10 0.0117(5) 0.0101(4) 0.0098(4) 0.0005(4) -0.0036(4) -0.0011(4)
O3 0.0124(5) 0.0131(5) 0.0126(5) -0.0007(4) -0.0026(4) -0.0049(4)
O16 0.0131(5) 0.0182(6) 0.0186(6) 0.0008(4) -0.0042(4) -0.0034(4)
O1 0.0106(5) 0.0113(5) 0.0113(5) -0.0006(4) -0.0025(4) -0.0032(4)
O4 0.0181(6) 0.0164(5) 0.0140(5) -0.0049(4) -0.0044(4) -0.0057(4)
O18 0.0158(5) 0.0148(5) 0.0151(5) 0.0010(4) -0.0078(4) -0.0033(4)
O13 0.0197(6) 0.0155(5) 0.0134(5) 0.0038(4) -0.0019(4) 0.0024(4)
O9 0.0169(5) 0.0184(5) 0.0094(5) -0.0013(4) -0.0056(4) -0.0019(4)
O8 0.0095(5) 0.0153(5) 0.0196(6) 0.0042(4) -0.0043(4) -0.0054(4)
O19 0.0134(5) 0.0223(6) 0.0117(5) -0.0017(4) -0.0029(4) -0.0039(4)
O2 0.0147(5) 0.0185(6) 0.0178(6) -0.0019(4) -0.0035(4) -0.0093(4)
O15 0.0207(6) 0.0179(6) 0.0237(6) -0.0024(5) -0.0014(5) -0.0071(5)
O17 0.0342(8) 0.0222(7) 0.0176(6) -0.0055(5) -0.0113(6) 0.0079(6)
N9 0.0145(6) 0.0196(7) 0.0177(6) -0.0047(5) -0.0072(5) -0.0020(5)
N3 0.0074(5) 0.0092(5) 0.0086(5) 0.0010(4) -0.0028(4) -0.0026(4)
N4 0.0190(7) 0.0185(7) 0.0184(7) -0.0012(5) -0.0049(5) -0.0099(5)
N6 0.0189(7) 0.0211(7) 0.0148(6) -0.0045(5) -0.0022(5) -0.0098(5)
N2 0.0096(5) 0.0089(5) 0.0085(5) 0.0003(4) -0.0032(4) -0.0020(4)
N8 0.0120(6) 0.0259(7) 0.0194(7) -0.0071(6) -0.0029(5) -0.0060(5)
N7 0.0125(6) 0.0167(6) 0.0182(6) -0.0016(5) -0.0050(5) -0.0059(5)
N1 0.0099(5) 0.0087(5) 0.0101(5) 0.0004(4) -0.0040(4) -0.0021(4)
N5 0.0204(7) 0.0194(7) 0.0130(6) -0.0017(5) -0.0028(5) -0.0083(5)
C8 0.0101(6) 0.0099(6) 0.0102(6) -0.0005(5) -0.0037(5) -0.0015(5)
C21 0.0093(6) 0.0097(6) 0.0092(6) 0.0020(4) -0.0033(4) -0.0040(4)
C23 0.0114(6) 0.0095(6) 0.0172(7) -0.0012(5) -0.0068(5) -0.0004(5)
C15 0.0087(5) 0.0120(6) 0.0080(6) 0.0003(5) -0.0028(4) -0.0039(5)
C11 0.0162(7) 0.0103(6) 0.0165(7) 0.0048(5) -0.0052(5) -0.0033(5)
C13 0.0096(6) 0.0097(6) 0.0090(6) 0.0015(4) -0.0028(4) -0.0031(4)
C1 0.0100(6) 0.0106(6) 0.0115(6) 0.0010(5) -0.0043(5) -0.0025(5)
C14 0.0089(6) 0.0099(6) 0.0101(6) 0.0007(5) -0.0019(5) -0.0023(4)
C7 0.0111(6) 0.0109(6) 0.0109(6) -0.0011(5) -0.0039(5) -0.0020(5)
C12 0.0132(6) 0.0109(6) 0.0140(6) 0.0037(5) -0.0030(5) -0.0044(5)
C22 0.0163(7) 0.0133(6) 0.0131(6) 0.0008(5) -0.0058(5) -0.0050(5)
C16 0.0081(5) 0.0100(6) 0.0089(6) 0.0002(4) -0.0025(4) -0.0026(4)
C2 0.0093(6) 0.0113(6) 0.0103(6) 0.0011(5) -0.0026(5) -0.0031(5)
C18 0.0143(6) 0.0104(6) 0.0147(7) -0.0020(5) -0.0044(5) -0.0002(5)
C17 0.0112(6) 0.0118(6) 0.0112(6) -0.0017(5) -0.0029(5) -0.0018(5)
C9 0.0107(6) 0.0091(6) 0.0088(6) 0.0004(4) -0.0035(5) -0.0015(4)
C10 0.0140(6) 0.0101(6) 0.0136(6) 0.0029(5) -0.0053(5) -0.0015(5)
C20 0.0088(5) 0.0102(6) 0.0098(6) 0.0013(4) -0.0034(4) -0.0028(4)
C6 0.0110(6) 0.0110(6) 0.0098(6) -0.0003(5) -0.0031(5) -0.0023(5)
C19 0.0124(6) 0.0109(6) 0.0138(6) 0.0008(5) -0.0055(5) -0.0004(5)
C3 0.0134(6) 0.0172(7) 0.0137(7) 0.0009(5) -0.0007(5) -0.0077(5)
C4 0.0167(7) 0.0210(8) 0.0134(7) -0.0014(6) 0.0020(5) -0.0074(6)
C5 0.0156(7) 0.0181(7) 0.0112(6) -0.0019(5) -0.0011(5) -0.0051(6)
Y1 0.00591(5) 0.00633(5) 0.00651(5) 0.00065(3) -0.00220(3) -0.00156(3)

loop_
_atom_type_symbol
_atom_type_description
_atom_type_scat_dispersion_real
_atom_type_scat_dispersion_imag
_atom_type_scat_source
C C 0.0033 0.0016 'International Tables Vol C Tables 4.2.6.8 and 6.1.1.4'
H H 0.0000 0.0000 'International Tables Vol C Tables 4.2.6.8 and 6.1.1.4'
Eu Eu -0.1578 3.6682 'International Tables Vol C Tables 4.2.6.8 and 6.1.1.4'
N N 0.0061 0.0033 'International Tables Vol C Tables 4.2.6.8 and 6.1.1.4'
Na Na 0.0362 0.0249 'International Tables Vol C Tables 4.2.6.8 and 6.1.1.4'
O O 0.0106 0.0060 'International Tables Vol C Tables 4.2.6.8 and 6.1.1.4'
Y Y -2.7962 3.5667 'International Tables Vol C Tables 4.2.6.8 and 6.1.1.4'

loop_
_geom_angle_atom_site_label_1
_geom_angle_atom_site_label_2
_geom_angle_atom_site_label_3
_geom_angle
_geom_angle_site_symmetry_1
_geom_angle_site_symmetry_3
_geom_angle_publ_flag
O5 Eu1 O7 129.39(4) . . ?
O5 Eu1 O10 75.38(4) . . ?
O5 Eu1 O3 90.87(4) . . ?
O5 Eu1 O1 76.72(4) . . ?
O5 Eu1 N3 131.24(4) . . ?
O5 Eu1 N2 64.57(4) . . ?
O5 Eu1 N1 72.37(4) . . ?
O12 Eu1 O5 148.19(4) . . ?
O12 Eu1 O7 77.90(4) . . ?
O12 Eu1 O10 128.58(4) . . ?
O12 Eu1 O3 79.04(4) . . ?
O12 Eu1 O1 87.14(4) . . ?
O12 Eu1 N3 64.99(4) . . ?
O12 Eu1 N2 137.26(4) . . ?
O12 Eu1 N1 76.02(4) . . ?
O7 Eu1 O10 86.41(4) . . ?
O7 Eu1 O1 145.59(4) . . ?
O7 Eu1 N3 74.89(4) . . ?
O7 Eu1 N2 64.88(4) . . ?
O7 Eu1 N1 137.16(4) . . ?
O10 Eu1 N3 63.67(4) . . ?
O10 Eu1 N2 71.12(4) . . ?
O3 Eu1 O7 76.87(4) . . ?
O3 Eu1 O10 143.99(4) . . ?
O3 Eu1 O1 130.71(4) . . ?
O3 Eu1 N3 137.89(4) . . ?
O3 Eu1 N2 72.91(4) . . ?
O3 Eu1 N1 65.24(4) . . ?
O1 Eu1 O10 78.99(4) . . ?
O1 Eu1 N3 70.70(4) . . ?
O1 Eu1 N2 135.57(4) . . ?
O1 Eu1 N1 65.53(4) . . ?
N2 Eu1 N3 120.13(4) . . ?
N1 Eu1 O10 136.28(4) . . ?
N1 Eu1 N3 121.67(4) . . ?
N1 Eu1 N2 118.03(4) . . ?
Na1 Na1 H18A 61.1 2_766 . ?
O11 Na1 Na1 45.03(3) . 2_766 ?
O11 Na1 Na1 41.73(3) 2_766 2_766 ?
O11 Na1 O11 86.76(5) . 2_766 ?
O11 Na1 O12 135.28(5) . 2_766 ?
O11 Na1 O12 53.47(4) 2_766 2_766 ?
O11 Na1 O18 80.96(5) . . ?
O11 Na1 H18A 66.4 . . ?
O11 Na1 H18A 72.2 2_766 . ?
O11 Na1 O19 84.76(5) . . ?
O11 Na1 C21 26.72(4) 2_766 2_766 ?
O11 Na1 C21 109.35(5) . 2_766 ?
O12 Na1 Na1 92.97(4) 2_766 2_766 ?
O12 Na1 H18A 80.9 2_766 . ?
O12 Na1 C21 27.42(4) 2_766 2_766 ?
O18 Na1 Na1 83.23(4) . 2_766 ?
O18 Na1 O11 88.94(5) . 2_766 ?
O18 Na1 O12 79.00(4) . 2_766 ?
O18 Na1 H18A 22.1 . . ?
O18 Na1 C21 79.03(5) . 2_766 ?
O19 Na1 Na1 79.93(4) . 2_766 ?
O19 Na1 O11 80.74(5) . 2_766 ?
O19 Na1 O12 105.11(5) . 2_766 ?
O19 Na1 O18 162.83(5) . . ?
O19 Na1 H18A 141.0 . . ?
O19 Na1 C21 96.91(5) . 2_766 ?
O17 Na1 Na1 153.26(5) . 2_766 ?
O17 Na1 O11 164.05(6) . 2_766 ?
O17 Na1 O11 108.51(6) . . ?
O17 Na1 O12 113.52(5) . 2_766 ?
O17 Na1 O18 97.80(6) . . ?
O17 Na1 H18A 117.5 . . ?
O17 Na1 O19 95.74(6) . . ?
O17 Na1 C21 140.93(6) . 2_766 ?
C21 Na1 Na1 65.66(4) 2_766 2_766 ?
C21 Na1 H18A 70.6 2_766 . ?
C8 O5 Eu1 126.09(10) . . ?
C8 O5 Y1 126.09(10) . . ?
Na1 O11 Na1 93.24(5) . 2_766 ?
C21 O11 Na1 148.08(11) . . ?
C21 O11 Na1 90.32(9) . 2_766 ?
Eu1 O12 Na1 139.67(5) . 2_766 ?
C21 O12 Eu1 125.09(9) . . ?
C21 O12 Na1 87.59(9) . 2_766 ?
C21 O12 Y1 125.09(9) . . ?
C14 O7 Eu1 125.16(9) . . ?
C14 O7 Y1 125.16(9) . . ?
C15 O10 Eu1 123.61(9) . . ?
C15 O10 Y1 123.61(9) . . ?
C7 O3 Eu1 124.46(10) . . ?
C7 O3 Y1 124.46(10) . . ?
H16A O16 H16B 104.5 . . ?
C1 O1 Eu1 122.64(10) . . ?
C1 O1 Y1 122.64(10) . . ?
Na1 O18 H18A 86.4 . . ?
Na1 O18 H18B 110(2) . . ?
H18A O18 H18B 108.3 . . ?
H13A O13 H13B 104.5 . . ?
Na1 O19 H19A 109.5 . . ?
Na1 O19 H19B 109.5 . . ?
H19A O19 H19B 104.5 . . ?
H15A O15 H15B 109.5 . . ?
Na1 O17 H17A 109.8 . . ?
Na1 O17 H17B 109.6 . . ?
H17A O17 H17B 104.3 . . ?
H9A N9 H9B 120.0 . . ?
C23 N9 H9A 120.0 . . ?
C23 N9 H9B 120.0 . . ?
C16 N3 Eu1 121.35(9) . . ?
C16 N3 C20 119.12(13) . . ?
C16 N3 Y1 121.35(9) . . ?
C20 N3 Eu1 119.14(10) . . ?
C20 N3 Y1 119.14(10) . . ?
H4A N4 H4B 120.0 . . ?
C22 N4 H4A 120.0 . . ?
C22 N4 H4B 120.0 . . ?
H6A N6 H6B 120.0 . . ?
C22 N6 H6A 120.0 . . ?
C22 N6 H6B 120.0 . . ?
C13 N2 Eu1 119.87(10) . . ?
C13 N2 C9 120.07(13) . . ?
C13 N2 Y1 119.87(10) . . ?
C9 N2 Eu1 120.04(10) . . ?
C9 N2 Y1 120.04(10) . . ?
H8A N8 H8B 120.0 . . ?
C23 N8 H8A 120.0 . . ?
C23 N8 H8B 120.0 . . ?
H7A N7 H7B 120.0 . . ?
C23 N7 H7A 120.0 . . ?
C23 N7 H7B 120.0 . . ?
C2 N1 Eu1 119.96(10) . . ?
C2 N1 C6 119.68(13) . . ?
C2 N1 Y1 119.96(10) . . ?
C6 N1 Eu1 120.31(10) . . ?
C6 N1 Y1 120.31(10) . . ?
H5A N5 H5B 120.0 . . ?
C22 N5 H5A 120.0 . . ?
C22 N5 H5B 120.0 . . ?
O5 C8 C9 115.19(13) . . ?
O6 C8 O5 125.41(15) . . ?
O6 C8 C9 119.35(14) . . ?
O11 C21 Na1 62.97(8) . 2_766 ?
O11 C21 O12 125.35(14) . . ?
O11 C21 C20 118.69(13) . . ?
O12 C21 Na1 64.99(8) . 2_766 ?
O12 C21 C20 115.96(13) . . ?
C20 C21 Na1 162.75(10) . 2_766 ?
N9 C23 N7 119.59(16) . . ?
N8 C23 N9 121.45(15) . . ?
N8 C23 N7 118.92(15) . . ?
O10 C15 C16 116.01(13) . . ?
O9 C15 O10 125.41(14) . . ?
O9 C15 C16 118.55(13) . . ?
C12 C11 H11 120.1 . . ?
C10 C11 H11 120.1 . . ?
C10 C11 C12 119.83(14) . . ?
N2 C13 C14 114.43(13) . . ?
N2 C13 C12 121.95(14) . . ?
C12 C13 C14 123.62(13) . . ?
O1 C1 C2 116.57(13) . . ?
O2 C1 O1 125.18(15) . . ?
O2 C1 C2 118.25(14) . . ?
O7 C14 C13 115.63(13) . . ?
O8 C14 O7 125.57(14) . . ?
O8 C14 C13 118.80(13) . . ?
O3 C7 C6 115.55(13) . . ?
O4 C7 O3 125.66(15) . . ?
O4 C7 C6 118.77(14) . . ?
C11 C12 C13 118.09(14) . . ?
C11 C12 H12 121.0 . . ?
C13 C12 H12 121.0 . . ?
N4 C22 N6 119.05(16) . . ?
N5 C22 N4 121.45(15) . . ?
N5 C22 N6 119.48(15) . . ?
N3 C16 C15 114.54(13) . . ?
N3 C16 C17 122.63(14) . . ?
C17 C16 C15 122.77(13) . . ?
N1 C2 C1 114.52(13) . . ?
N1 C2 C3 122.15(14) . . ?
C3 C2 C1 123.33(14) . . ?
C17 C18 H18 120.3 . . ?
C17 C18 C19 119.41(14) . . ?
C19 C18 H18 120.3 . . ?
C16 C17 H17 121.0 . . ?
C18 C17 C16 118.04(14) . . ?
C18 C17 H17 121.0 . . ?
N2 C9 C8 113.95(13) . . ?
N2 C9 C10 121.58(14) . . ?
C10 C9 C8 124.43(13) . . ?
C11 C10 C9 118.48(14) . . ?
C11 C10 H10 120.8 . . ?
C9 C10 H10 120.8 . . ?
N3 C20 C21 114.25(13) . . ?
N3 C20 C19 122.41(14) . . ?
C19 C20 C21 123.33(13) . . ?
N1 C6 C7 114.32(13) . . ?
N1 C6 C5 122.03(14) . . ?
C5 C6 C7 123.66(14) . . ?
C18 C19 H19 120.8 . . ?
C20 C19 C18 118.37(14) . . ?
C20 C19 H19 120.8 . . ?
C2 C3 H3 120.9 . . ?
C4 C3 C2 118.12(15) . . ?
C4 C3 H3 120.9 . . ?
C3 C4 H4 120.2 . . ?
C5 C4 C3 119.68(15) . . ?
C5 C4 H4 120.2 . . ?
C6 C5 H5 120.8 . . ?
C4 C5 C6 118.34(15) . . ?
C4 C5 H5 120.8 . . ?
O5 Y1 O7 129.39(4) . . ?
O5 Y1 O10 75.38(4) . . ?
O5 Y1 O3 90.87(4) . . ?
O5 Y1 O1 76.72(4) . . ?
O5 Y1 N3 131.24(4) . . ?
O5 Y1 N2 64.57(4) . . ?
O5 Y1 N1 72.37(4) . . ?
O12 Y1 O5 148.19(4) . . ?
O12 Y1 O7 77.90(4) . . ?
O12 Y1 O10 128.58(4) . . ?
O12 Y1 O3 79.04(4) . . ?
O12 Y1 O1 87.14(4) . . ?
O12 Y1 N3 64.99(4) . . ?
O12 Y1 N2 137.26(4) . . ?
O12 Y1 N1 76.02(4) . . ?
O7 Y1 O10 86.41(4) . . ?
O7 Y1 O1 145.59(4) . . ?
O7 Y1 N3 74.89(4) . . ?
O7 Y1 N2 64.88(4) . . ?
O7 Y1 N1 137.16(4) . . ?
O10 Y1 N3 63.67(4) . . ?
O10 Y1 N2 71.12(4) . . ?
O3 Y1 O7 76.87(4) . . ?
O3 Y1 O10 143.99(4) . . ?
O3 Y1 O1 130.71(4) . . ?
O3 Y1 N3 137.89(4) . . ?
O3 Y1 N2 72.91(4) . . ?
O3 Y1 N1 65.24(4) . . ?
O1 Y1 O10 78.99(4) . . ?
O1 Y1 N3 70.70(4) . . ?
O1 Y1 N2 135.57(4) . . ?
O1 Y1 N1 65.53(4) . . ?
N2 Y1 N3 120.13(4) . . ?
N1 Y1 O10 136.28(4) . . ?
N1 Y1 N3 121.67(4) . . ?
N1 Y1 N2 118.03(4) . . ?

loop_
_geom_bond_atom_site_label_1
_geom_bond_atom_site_label_2
_geom_bond_distance
_geom_bond_site_symmetry_2
_geom_bond_publ_flag
Eu1 O5 2.3810(11) . ?
Eu1 O12 2.3785(11) . ?
Eu1 O7 2.3982(11) . ?
Eu1 O10 2.4712(11) . ?
Eu1 O3 2.3907(12) . ?
Eu1 O1 2.4108(11) . ?
Eu1 N3 2.4980(13) . ?
Eu1 N2 2.4850(13) . ?
Eu1 N1 2.4571(13) . ?
Na1 Na1 3.4703(14) 2_766 ?
Na1 O11 2.3135(13) . ?
Na1 O11 2.4593(14) 2_766 ?
Na1 O12 2.5044(13) 2_766 ?
Na1 O18 2.4257(15) . ?
Na1 H18A 2.5528 . ?
Na1 O19 2.3977(15) . ?
Na1 O17 2.2923(15) . ?
Na1 C21 2.7610(16) 2_766 ?
O5 C8 1.2666(18) . ?
O5 Y1 2.3810(11) . ?
O11 C21 1.2413(18) . ?
O6 C8 1.2488(18) . ?
O12 C21 1.2724(18) . ?
O12 Y1 2.3785(11) . ?
O7 C14 1.2677(18) . ?
O7 Y1 2.3982(11) . ?
O10 C15 1.2775(18) . ?
O10 Y1 2.4712(11) . ?
O3 C7 1.2743(19) . ?
O3 Y1 2.3907(12) . ?
O16 H16A 0.8702 . ?
O16 H16B 0.8702 . ?
O1 C1 1.2712(19) . ?
O1 Y1 2.4108(11) . ?
O4 C7 1.2470(19) . ?
O18 H18A 0.9629 . ?
O18 H18B 0.89(3) . ?
O13 H13A 0.8699 . ?
O13 H13B 0.8699 . ?
O9 C15 1.2416(18) . ?
O8 C14 1.2456(18) . ?
O19 H19A 0.8703 . ?
O19 H19B 0.8704 . ?
O2 C1 1.2481(19) . ?
O15 H15A 0.8697 . ?
O15 H15B 0.8699 . ?
O17 H17A 0.8751 . ?
O17 H17B 0.8748 . ?
N9 H9A 0.8800 . ?
N9 H9B 0.8800 . ?
N9 C23 1.327(2) . ?
N3 C16 1.3340(19) . ?
N3 C20 1.3355(19) . ?
N3 Y1 2.4980(13) . ?
N4 H4A 0.8800 . ?
N4 H4B 0.8800 . ?
N4 C22 1.329(2) . ?
N6 H6A 0.8800 . ?
N6 H6B 0.8800 . ?
N6 C22 1.335(2) . ?
N2 C13 1.3376(19) . ?
N2 C9 1.3378(19) . ?
N2 Y1 2.4850(13) . ?
N8 H8A 0.8800 . ?
N8 H8B 0.8800 . ?
N8 C23 1.318(2) . ?
N7 H7A 0.8800 . ?
N7 H7B 0.8800 . ?
N7 C23 1.340(2) . ?
N1 C2 1.3339(19) . ?
N1 C6 1.3359(19) . ?
N1 Y1 2.4571(13) . ?
N5 H5A 0.8800 . ?
N5 H5B 0.8800 . ?
N5 C22 1.324(2) . ?
C8 C9 1.516(2) . ?
C21 C20 1.509(2) . ?
C15 C16 1.506(2) . ?
C11 H11 0.9500 . ?
C11 C12 1.390(2) . ?
C11 C10 1.389(2) . ?
C13 C14 1.518(2) . ?
C13 C12 1.392(2) . ?
C1 C2 1.509(2) . ?
C7 C6 1.512(2) . ?
C12 H12 0.9500 . ?
C16 C17 1.394(2) . ?
C2 C3 1.391(2) . ?
C18 H18 0.9500 . ?
C18 C17 1.391(2) . ?
C18 C19 1.392(2) . ?
C17 H17 0.9500 . ?
C9 C10 1.392(2) . ?
C10 H10 0.9500 . ?
C20 C19 1.391(2) . ?
C6 C5 1.389(2) . ?
C19 H19 0.9500 . ?
C3 H3 0.9500 . ?
C3 C4 1.390(2) . ?
C4 H4 0.9500 . ?
C4 C5 1.388(2) . ?
C5 H5 0.9500 . ?

loop_
_geom_torsion_atom_site_label_1
_geom_torsion_atom_site_label_2
_geom_torsion_atom_site_label_3
_geom_torsion_atom_site_label_4
_geom_torsion
_geom_torsion_site_symmetry_1
_geom_torsion_site_symmetry_2
_geom_torsion_site_symmetry_3
_geom_torsion_site_symmetry_4
_geom_torsion_publ_flag
Eu1 O5 C8 O6 175.75(12) . . . . ?
Eu1 O5 C8 C9 -1.75(18) . . . . ?
Eu1 O12 C21 Na1 154.56(10) . . . 2_766 ?
Eu1 O12 C21 O11 173.51(11) . . . . ?
Eu1 O12 C21 C20 -6.35(18) . . . . ?
Eu1 O7 C14 O8 179.54(12) . . . . ?
Eu1 O7 C14 C13 -0.38(18) . . . . ?
Eu1 O10 C15 O9 169.28(12) . . . . ?
Eu1 O10 C15 C16 -8.48(17) . . . . ?
Eu1 O3 C7 O4 174.15(12) . . . . ?
Eu1 O3 C7 C6 -4.00(18) . . . . ?
Eu1 O1 C1 O2 170.31(12) . . . . ?
Eu1 O1 C1 C2 -10.24(18) . . . . ?
Eu1 N3 C16 C15 5.79(17) . . . . ?
Eu1 N3 C16 C17 -171.56(11) . . . . ?
Eu1 N3 C20 C21 -7.20(16) . . . . ?
Eu1 N3 C20 C19 171.77(11) . . . . ?
Eu1 N2 C13 C14 2.08(17) . . . . ?
Eu1 N2 C13 C12 -177.86(11) . . . . ?
Eu1 N2 C9 C8 -4.56(16) . . . . ?
Eu1 N2 C9 C10 177.89(11) . . . . ?
Eu1 N1 C2 C1 2.02(17) . . . . ?
Eu1 N1 C2 C3 -178.05(12) . . . . ?
Eu1 N1 C6 C7 -2.10(17) . . . . ?
Eu1 N1 C6 C5 178.40(12) . . . . ?
Na1 O11 C21 Na1 -96.64(19) . . . 2_766 ?
Na1 O11 C21 O12 -19.29(16) 2_766 . . . ?
Na1 O11 C21 O12 -115.9(2) . . . . ?
Na1 O11 C21 C20 63.9(2) . . . . ?
Na1 O11 C21 C20 160.56(12) 2_766 . . . ?
Na1 O12 C21 O11 18.95(16) 2_766 . . . ?
Na1 O12 C21 C20 -160.90(11) 2_766 . . . ?
Na1 C21 C20 N3 -80.3(4) 2_766 . . . ?
Na1 C21 C20 C19 100.7(3) 2_766 . . . ?
O5 C8 C9 N2 4.07(19) . . . . ?
O5 C8 C9 C10 -178.46(14) . . . . ?
O11 C21 C20 N3 -171.18(13) . . . . ?
O11 C21 C20 C19 9.9(2) . . . . ?
O6 C8 C9 N2 -173.59(14) . . . . ?
O6 C8 C9 C10 3.9(2) . . . . ?
O12 C21 C20 N3 8.68(19) . . . . ?
O12 C21 C20 C19 -170.27(14) . . . . ?
O10 C15 C16 N3 1.55(19) . . . . ?
O10 C15 C16 C17 178.89(14) . . . . ?
O3 C7 C6 N1 3.8(2) . . . . ?
O3 C7 C6 C5 -176.68(15) . . . . ?
O1 C1 C2 N1 5.1(2) . . . . ?
O1 C1 C2 C3 -174.82(15) . . . . ?
O4 C7 C6 N1 -174.46(14) . . . . ?
O4 C7 C6 C5 5.0(2) . . . . ?
O9 C15 C16 N3 -176.37(14) . . . . ?
O9 C15 C16 C17 1.0(2) . . . . ?
O2 C1 C2 N1 -175.40(14) . . . . ?
O2 C1 C2 C3 4.7(2) . . . . ?
N3 C16 C17 C18 -0.2(2) . . . . ?
N3 C20 C19 C18 0.1(2) . . . . ?
N2 C13 C14 O7 -1.15(19) . . . . ?
N2 C13 C14 O8 178.92(14) . . . . ?
N2 C13 C12 C11 -0.2(2) . . . . ?
N2 C9 C10 C11 0.1(2) . . . . ?
N1 C2 C3 C4 0.0(2) . . . . ?
N1 C6 C5 C4 -0.7(3) . . . . ?
C8 C9 C10 C11 -177.20(15) . . . . ?
C21 C20 C19 C18 178.98(14) . . . . ?
C15 C16 C17 C18 -177.32(14) . . . . ?
C13 N2 C9 C8 177.27(13) . . . . ?
C13 N2 C9 C10 -0.3(2) . . . . ?
C1 C2 C3 C4 179.96(15) . . . . ?
C14 C13 C12 C11 179.92(14) . . . . ?
C7 C6 C5 C4 179.81(16) . . . . ?
C12 C11 C10 C9 0.1(2) . . . . ?
C12 C13 C14 O7 178.79(14) . . . . ?
C12 C13 C14 O8 -1.1(2) . . . . ?
C16 N3 C20 C21 179.86(13) . . . . ?
C16 N3 C20 C19 -1.2(2) . . . . ?
C2 N1 C6 C7 -179.58(13) . . . . ?
C2 N1 C6 C5 0.9(2) . . . . ?
C2 C3 C4 C5 0.1(3) . . . . ?
C17 C18 C19 C20 0.9(2) . . . . ?
C9 N2 C13 C14 -179.75(13) . . . . ?
C9 N2 C13 C12 0.3(2) . . . . ?
C10 C11 C12 C13 0.0(2) . . . . ?
C20 N3 C16 C15 178.57(13) . . . . ?
C20 N3 C16 C17 1.2(2) . . . . ?
C6 N1 C2 C1 179.50(13) . . . . ?
C6 N1 C2 C3 -0.6(2) . . . . ?
C19 C18 C17 C16 -0.9(2) . . . . ?
C3 C4 C5 C6 0.2(3) . . . . ?
Y1 O5 C8 O6 175.75(12) . . . . ?
Y1 O5 C8 C9 -1.75(18) . . . . ?
Y1 O12 C21 Na1 154.56(10) . . . 2_766 ?
Y1 O12 C21 O11 173.51(11) . . . . ?
Y1 O12 C21 C20 -6.35(18) . . . . ?
Y1 O7 C14 O8 179.54(12) . . . . ?
Y1 O7 C14 C13 -0.38(18) . . . . ?
Y1 O10 C15 O9 169.28(12) . . . . ?
Y1 O10 C15 C16 -8.48(17) . . . . ?
Y1 O3 C7 O4 174.15(12) . . . . ?
Y1 O3 C7 C6 -4.00(18) . . . . ?
Y1 O1 C1 O2 170.31(12) . . . . ?
Y1 O1 C1 C2 -10.24(18) . . . . ?
Y1 N3 C16 C15 5.79(17) . . . . ?
Y1 N3 C16 C17 -171.56(11) . . . . ?
Y1 N3 C20 C21 -7.20(16) . . . . ?
Y1 N3 C20 C19 171.77(11) . . . . ?
Y1 N2 C13 C14 2.08(17) . . . . ?
Y1 N2 C13 C12 -177.86(11) . . . . ?
Y1 N2 C9 C8 -4.56(16) . . . . ?
Y1 N2 C9 C10 177.89(11) . . . . ?
Y1 N1 C2 C1 2.02(17) . . . . ?
Y1 N1 C2 C3 -178.05(12) . . . . ?
Y1 N1 C6 C7 -2.10(17) . . . . ?
Y1 N1 C6 C5 178.40(12) . . . . ?
